data_2205060
loop_
_publ_author_name
'Kennedy, Alan R.'
'Kittner, Madeleine'

_publ_section_title
;
 4-Aminopyridinium isonicotinate monohydrate
;
_journal_issue 2
_journal_name_full 'Acta Crystallographica Section E'
_journal_page_first o333
_journal_page_last o334
_journal_paper_doi 10.1107/S1600536805000887
_journal_volume 61
_journal_year 2005
_chemical_formula_iupac 'C5 H7 N2 +, C6 H4 N O2 -, H2 O'
_chemical_formula_moiety 'C5 H7 N2 +, C6 H4 N O2 -, H2 O'
_chemical_formula_sum 'C11 H13 N3 O3'
_chemical_formula_weight 235.24
_chemical_name_systematic
;
4-Aminopyridinium isonicotinate monohydrate
;
_space_group_IT_number 2
_symmetry_cell_setting triclinic
_symmetry_space_group_name_Hall '-P 1'
_symmetry_space_group_name_H-M 'P -1'
_atom_sites_solution_hydrogens geom
_atom_sites_solution_primary direct
_atom_sites_solution_secondary difmap
_audit_creation_method SHELXL-97
_cell_angle_alpha 75.830(3)
_cell_angle_beta 75.999(2)
_cell_angle_gamma 78.326(3)
_cell_formula_units_Z 2
_cell_length_a 6.7128(3)
_cell_length_b 6.7911(2)
_cell_length_c 13.6379(8)
_cell_measurement_reflns_used 2294
_cell_measurement_temperature 123(2)
_cell_measurement_theta_max 26.37
_cell_measurement_theta_min 1.00
_cell_volume 578.08(5)
_computing_cell_refinement 'DENZO and COLLECT'
_computing_data_collection 'DENZO (Otwinowski & Minor, 1997) and COLLECT (Hooft, 1988)'
_computing_data_reduction DENZO
_computing_molecular_graphics 'ORTEPII (Johnson, 1976)'
_computing_publication_material SHELXL97
_computing_structure_refinement 'SHELXL97 (Sheldrick, 1997)'
_computing_structure_solution 'SIR92 (Altomare <i>et al.</i>, 1994)'
_diffrn_ambient_temperature 123(2)
_diffrn_measured_fraction_theta_full 0.991
_diffrn_measured_fraction_theta_max 0.991
_diffrn_measurement_device_type 'Nonius KappaCCD'
_diffrn_measurement_method '\w and \f'
_diffrn_radiation_monochromator graphite
_diffrn_radiation_source 'fine-focus sealed tube'
_diffrn_radiation_type MoK\a
_diffrn_radiation_wavelength 0.71073
_diffrn_reflns_av_R_equivalents 0.030
_diffrn_reflns_av_sigmaI/netI 0.0345
_diffrn_reflns_limit_h_max 8
_diffrn_reflns_limit_h_min -8
_diffrn_reflns_limit_k_max 8
_diffrn_reflns_limit_k_min -8
_diffrn_reflns_limit_l_max 17
_diffrn_reflns_limit_l_min -17
_diffrn_reflns_number 9253
_diffrn_reflns_theta_full 26.39
_diffrn_reflns_theta_max 26.39
_diffrn_reflns_theta_min 1.57
_diffrn_standards_decay_% 0
_exptl_absorpt_coefficient_mu 0.101
_exptl_absorpt_correction_type none
_exptl_crystal_colour colourless
_exptl_crystal_density_diffrn 1.351
_exptl_crystal_density_method 'not measured'
_exptl_crystal_description 'cut plate'
_exptl_crystal_F_000 248
_exptl_crystal_size_max 0.45
_exptl_crystal_size_mid 0.37
_exptl_crystal_size_min 0.10
_refine_diff_density_max 0.167
_refine_diff_density_min -0.148
_refine_ls_extinction_coef 0.046(11)
_refine_ls_extinction_expression Fc^*^=kFc[1+0.001xFc^2^\l^3^/sin(2\q)]^-1/4^
_refine_ls_extinction_method SHELXL97
_refine_ls_goodness_of_fit_ref 1.037
_refine_ls_hydrogen_treatment refall
_refine_ls_matrix_type full
_refine_ls_number_parameters 207
_refine_ls_number_reflns 2348
_refine_ls_number_restraints 0
_refine_ls_restrained_S_all 1.037
_refine_ls_R_factor_all 0.0507
_refine_ls_R_factor_gt 0.0359
_refine_ls_shift/su_max 0.001
_refine_ls_shift/su_mean 0.000
_refine_ls_structure_factor_coef Fsqd
_refine_ls_weighting_details 'calc w = 1/[\s^2^(Fo^2^)+(0.0417P)^2^+0.1136P] where P = (Fo^2^+2Fc^2^)/3'
_refine_ls_weighting_scheme calc
_refine_ls_wR_factor_gt 0.0825
_refine_ls_wR_factor_ref 0.0903
_reflns_number_gt 1848
_reflns_number_total 2348
_reflns_threshold_expression I>2\s(I)
_cod_data_source_file fl6142.cif
_cod_data_source_block I
_cod_database_code 2205060
_cod_database_fobs_code 2205060

loop_
_symmetry_equiv_pos_as_xyz
'x, y, z'
'-x, -y, -z'

loop_
_atom_site_label
_atom_site_fract_x
_atom_site_fract_y
_atom_site_fract_z
_atom_site_U_iso_or_equiv
_atom_site_adp_type
_atom_site_calc_flag
_atom_site_occupancy
_atom_site_type_symbol
O1 0.22409(15) 0.15150(13) 0.22438(7) 0.0316(3) Uani d 1 O
O2 0.14675(14) 0.48046(14) 0.23744(7) 0.0290(3) Uani d 1 O
O3 -0.04150(18) 0.87519(19) 0.24467(10) 0.0483(3) Uani d 1 O
N1 0.30325(18) 0.5187(2) -0.14614(9) 0.0343(3) Uani d 1 N
N2 0.5281(2) 0.90081(17) 0.33110(9) 0.0261(3) Uani d 1 N
N3 0.35573(19) 0.65430(17) 0.63958(9) 0.0301(3) Uani d 1 N
C1 0.20050(19) 0.34213(19) 0.18639(10) 0.0233(3) Uani d 1 C
C2 0.3330(2) 0.3211(2) -0.09781(11) 0.0345(4) Uani d 1 C
C3 0.3025(2) 0.2581(2) 0.00823(11) 0.0281(3) Uani d 1 C
C4 0.23968(18) 0.40528(19) 0.06936(10) 0.0221(3) Uani d 1 C
C5 0.2115(2) 0.6099(2) 0.01998(10) 0.0251(3) Uani d 1 C
C6 0.2442(2) 0.6593(2) -0.08700(11) 0.0303(3) Uani d 1 C
C7 0.5595(2) 0.64381(19) 0.59471(11) 0.0280(3) Uani d 1 C
C8 0.6208(2) 0.72207(18) 0.49221(10) 0.0242(3) Uani d 1 C
C9 0.4716(2) 0.81926(17) 0.43125(10) 0.0220(3) Uani d 1 C
C10 0.2598(2) 0.82558(19) 0.48123(10) 0.0254(3) Uani d 1 C
C11 0.2077(2) 0.7433(2) 0.58388(11) 0.0295(3) Uani d 1 C
H3N 0.320(3) 0.604(3) 0.7125(15) 0.051(5) Uiso d 1 H
H2 0.378(2) 0.219(2) -0.1425(12) 0.040(4) Uiso d 1 H
H1W 0.030(3) 0.752(3) 0.2392(15) 0.060(6) Uiso d 1 H
H2N 0.668(3) 0.898(2) 0.3041(12) 0.037(4) Uiso d 1 H
H3 0.325(2) 0.109(2) 0.0397(12) 0.037(4) Uiso d 1 H
H2W 0.048(3) 0.953(3) 0.2359(16) 0.067(6) Uiso d 1 H
H1N 0.433(3) 0.977(3) 0.2965(13) 0.042(5) Uiso d 1 H
H5 0.167(2) 0.718(2) 0.0595(11) 0.024(3) Uiso d 1 H
H6 0.225(2) 0.800(2) -0.1230(12) 0.037(4) Uiso d 1 H
H7 0.659(2) 0.578(2) 0.6396(12) 0.032(4) Uiso d 1 H
H8 0.765(2) 0.712(2) 0.4621(11) 0.027(4) Uiso d 1 H
H10 0.153(2) 0.889(2) 0.4410(12) 0.032(4) Uiso d 1 H
H11 0.067(2) 0.744(2) 0.6204(12) 0.034(4) Uiso d 1 H

loop_
_atom_site_aniso_label
_atom_site_aniso_U_11
_atom_site_aniso_U_22
_atom_site_aniso_U_33
_atom_site_aniso_U_12
_atom_site_aniso_U_13
_atom_site_aniso_U_23
O1 0.0368(6) 0.0263(5) 0.0301(6) -0.0058(4) -0.0126(4) 0.0035(4)
O2 0.0330(5) 0.0318(5) 0.0212(5) -0.0023(4) -0.0058(4) -0.0055(4)
O3 0.0302(6) 0.0324(6) 0.0791(9) -0.0057(5) 0.0027(6) -0.0182(6)
N1 0.0254(6) 0.0570(8) 0.0208(6) -0.0095(5) -0.0047(5) -0.0060(5)
N2 0.0269(7) 0.0265(6) 0.0216(6) -0.0016(5) -0.0040(5) -0.0014(5)
N3 0.0437(7) 0.0282(6) 0.0175(6) -0.0076(5) -0.0033(5) -0.0040(5)
C1 0.0192(6) 0.0276(7) 0.0227(7) -0.0048(5) -0.0067(5) -0.0010(5)
C2 0.0286(8) 0.0504(9) 0.0271(8) -0.0049(7) -0.0039(6) -0.0155(7)
C3 0.0237(7) 0.0334(8) 0.0281(8) -0.0029(6) -0.0059(6) -0.0087(6)
C4 0.0152(6) 0.0295(7) 0.0220(7) -0.0045(5) -0.0051(5) -0.0036(5)
C5 0.0208(7) 0.0296(7) 0.0244(7) -0.0055(5) -0.0053(5) -0.0027(6)
C6 0.0249(7) 0.0397(8) 0.0238(7) -0.0092(6) -0.0067(6) 0.0035(6)
C7 0.0391(8) 0.0228(7) 0.0254(7) -0.0045(6) -0.0132(6) -0.0048(5)
C8 0.0273(7) 0.0211(6) 0.0253(7) -0.0036(5) -0.0060(6) -0.0064(5)
C9 0.0294(7) 0.0157(6) 0.0215(7) -0.0034(5) -0.0040(5) -0.0058(5)
C10 0.0280(7) 0.0220(6) 0.0244(7) -0.0013(5) -0.0045(6) -0.0044(5)
C11 0.0336(8) 0.0264(7) 0.0261(8) -0.0049(6) 0.0014(6) -0.0081(5)

loop_
_atom_type_symbol
_atom_type_description
_atom_type_scat_dispersion_real
_atom_type_scat_dispersion_imag
_atom_type_scat_source
O O 0.0106 0.0060 'International Tables Vol C Tables 4.2.6.8 and 6.1.1.4'
N N 0.0061 0.0033 'International Tables Vol C Tables 4.2.6.8 and 6.1.1.4'
C C 0.0033 0.0016 'International Tables Vol C Tables 4.2.6.8 and 6.1.1.4'
H H 0.0000 0.0000 'International Tables Vol C Tables 4.2.6.8 and 6.1.1.4'

loop_
_geom_angle_atom_site_label_1
_geom_angle_atom_site_label_2
_geom_angle_atom_site_label_3
_geom_angle
H1W O3 H2W 106.0(19)
C6 N1 C2 117.13(12)
C9 N2 H2N 117.4(10)
C9 N2 H1N 119.6(11)
H2N N2 H1N 121.7(15)
C11 N3 C7 120.86(12)
C11 N3 H3N 121.0(11)
C7 N3 H3N 118.1(11)
O2 C1 O1 125.12(12)
O2 C1 C4 118.15(11)
O1 C1 C4 116.73(11)
N1 C2 C3 123.37(13)
N1 C2 H2 116.2(9)
C3 C2 H2 120.4(9)
C2 C3 C4 119.18(13)
C2 C3 H3 119.7(9)
C4 C3 H3 121.1(9)
C5 C4 C3 117.80(12)
C5 C4 C1 121.38(12)
C3 C4 C1 120.81(11)
C4 C5 C6 119.16(13)
C4 C5 H5 120.6(8)
C6 C5 H5 120.2(8)
N1 C6 C5 123.35(13)
N1 C6 H6 116.0(9)
C5 C6 H6 120.7(9)
N3 C7 C8 120.80(13)
N3 C7 H7 116.8(9)
C8 C7 H7 122.4(9)
C7 C8 C9 120.31(13)
C7 C8 H8 119.3(9)
C9 C8 H8 120.4(9)
N2 C9 C8 121.35(12)
N2 C9 C10 121.65(12)
C8 C9 C10 117.00(12)
C11 C10 C9 120.09(13)
C11 C10 H10 120.8(9)
C9 C10 H10 119.1(9)
N3 C11 C10 120.93(13)
N3 C11 H11 116.3(9)
C10 C11 H11 122.8(9)

loop_
_geom_bond_atom_site_label_1
_geom_bond_atom_site_label_2
_geom_bond_distance
O1 C1 1.2640(15)
O2 C1 1.2486(15)
O3 H1W 0.89(2)
O3 H2W 0.85(2)
N1 C6 1.3370(19)
N1 C2 1.341(2)
N2 C9 1.3342(16)
N2 H2N 0.921(18)
N2 H1N 0.890(18)
N3 C11 1.3516(19)
N3 C7 1.3520(19)
N3 H3N 0.957(19)
C1 C4 1.5192(18)
C2 C3 1.380(2)
C2 H2 0.987(16)
C3 C4 1.3924(18)
C3 H3 0.993(16)
C4 C5 1.3844(18)
C5 C6 1.3873(19)
C5 H5 0.971(14)
C6 H6 0.961(16)
C7 C8 1.3610(19)
C7 H7 0.981(16)
C8 C9 1.4129(19)
C8 H8 0.954(15)
C9 C10 1.4171(19)
C10 C11 1.3614(19)
C10 H10 0.975(16)
C11 H11 0.953(16)

loop_
_geom_hbond_atom_site_label_D
_geom_hbond_atom_site_label_H
_geom_hbond_atom_site_label_A
_geom_hbond_site_symmetry_A
_geom_hbond_distance_DH
_geom_hbond_distance_HA
_geom_hbond_distance_DA
_geom_hbond_angle_DHA
N3 H3N N1 1_556 0.957(19) 1.854(19) 2.7978(16) 167.9(16)
N2 H2N O3 1_655 0.921(18) 1.911(18) 2.8313(18) 175.8(14)
N2 H1N O1 1_565 0.890(18) 1.938(19) 2.8283(16) 177.5(15)
O3 H1W O2 . 0.89(2) 1.86(2) 2.7369(15) 172.1(18)
O3 H2W O1 1_565 0.85(2) 1.92(2) 2.7635(15) 173(2)

loop_
_geom_torsion_atom_site_label_1
_geom_torsion_atom_site_label_2
_geom_torsion_atom_site_label_3
_geom_torsion_atom_site_label_4
_geom_torsion
C6 N1 C2 C3 1.1(2)
N1 C2 C3 C4 -0.7(2)
C2 C3 C4 C5 -0.27(19)
C2 C3 C4 C1 178.83(12)
O2 C1 C4 C5 -1.76(18)
O1 C1 C4 C5 177.80(11)
O2 C1 C4 C3 179.18(11)
O1 C1 C4 C3 -1.26(17)
C3 C4 C5 C6 0.74(18)
C1 C4 C5 C6 -178.35(11)
C2 N1 C6 C5 -0.5(2)
C4 C5 C6 N1 -0.3(2)
C11 N3 C7 C8 -0.23(18)
N3 C7 C8 C9 1.17(18)
C7 C8 C9 N2 178.61(12)
C7 C8 C9 C10 -1.56(17)
N2 C9 C10 C11 -179.09(12)
C8 C9 C10 C11 1.08(18)
C7 N3 C11 C10 -0.26(19)
C9 C10 C11 N3 -0.19(19)

loop_
_cod_related_entry_id
_cod_related_entry_database
_cod_related_entry_code
1 ChemSpider 21129990
